data_7015342
loop_
_publ_author_name
'Kopylovich, Maximilian N.'
'Nunes, Andreia C. C.'
'Mahmudov, Kamran T.'
'Haukka, Matti'
'Mac Leod, Tatiana C. O.'
'Martins, Lu\'isa M D R S'
'Kuznetsov, Maxim L.'
'Pombeiro, Armando J. L.'

_publ_section_title
;
 Complexes of copper(II) with 3-(ortho-substituted
 phenylhydrazo)pentane-2,4-diones: syntheses, properties and catalytic
 activity for cyclohexane oxidation.
;
_journal_issue 12
_journal_name_full 'Dalton transactions (Cambridge, England : 2003)'
_journal_page_first 2822
_journal_page_last 2836
_journal_paper_doi 10.1039/c0dt01527j
_journal_volume 40
_journal_year 2011
_chemical_formula_moiety 'C22 H26 As2 Cu2 N4 O12'
_chemical_formula_sum 'C22 H26 As2 Cu2 N4 O12'
_chemical_formula_weight 815.39
_chemical_name_systematic
;
?
;
_space_group_IT_number 2
_symmetry_cell_setting triclinic
_symmetry_space_group_name_Hall '-P 1'
_symmetry_space_group_name_H-M 'P -1'
_atom_sites_solution_hydrogens geom
_atom_sites_solution_primary direct
_atom_sites_solution_secondary difmap
_audit_creation_method SHELXL-97
_cell_angle_alpha 112.022(4)
_cell_angle_beta 94.776(6)
_cell_angle_gamma 98.031(4)
_cell_formula_units_Z 1
_cell_length_a 7.9753(4)
_cell_length_b 9.0989(4)
_cell_length_c 10.3280(6)
_cell_measurement_reflns_used 3525
_cell_measurement_temperature 100(2)
_cell_measurement_theta_max 30.03
_cell_measurement_theta_min 1.00
_cell_volume 680.42(7)
_computing_cell_refinement 'EvalCCD (Duisenberg, 2003)'
_computing_data_collection 'Collect (Bruker AXS BV, 1997-2008)'
_computing_data_reduction 'EvalCCD (Duisenberg, 2003)'
_computing_molecular_graphics 'Diamond v.3.2c (Brandenburg, 2009)'
_computing_publication_material 'SHELXL-97 (Sheldrick, 2008)'
_computing_structure_refinement 'SHELXL-97 (Sheldrick, 2008)'
_computing_structure_solution 'SIR97 (Altomare et al., 1997)'
_diffrn_ambient_temperature 100(2)
_diffrn_detector_area_resol_mean 16
_diffrn_measured_fraction_theta_full 0.996
_diffrn_measured_fraction_theta_max 0.996
_diffrn_measurement_device '62mm x 62mm CCD camera on \k-goniostat'
_diffrn_measurement_device_type 'Bruker KAPPA APEX II CCD'
_diffrn_measurement_method '\f scans and \w scans with \k offset'
_diffrn_radiation_monochromator 'horizontally mounted graphite crystal'
_diffrn_radiation_source 'fine-focus sealed tube'
_diffrn_radiation_type MoK\a
_diffrn_radiation_wavelength 0.71073
_diffrn_reflns_av_R_equivalents 0.0340
_diffrn_reflns_av_sigmaI/netI 0.0416
_diffrn_reflns_limit_h_max 11
_diffrn_reflns_limit_h_min -11
_diffrn_reflns_limit_k_max 12
_diffrn_reflns_limit_k_min -12
_diffrn_reflns_limit_l_max 14
_diffrn_reflns_limit_l_min -14
_diffrn_reflns_number 11269
_diffrn_reflns_theta_full 30.00
_diffrn_reflns_theta_max 30.00
_diffrn_reflns_theta_min 2.61
_exptl_absorpt_coefficient_mu 4.047
_exptl_absorpt_correction_T_max 0.6402
_exptl_absorpt_correction_T_min 0.4836
_exptl_absorpt_correction_type multi-scan
_exptl_absorpt_process_details 'SADABS (Sheldrick, 2008)'
_exptl_crystal_colour green
_exptl_crystal_density_diffrn 1.990
_exptl_crystal_density_method 'not measured'
_exptl_crystal_description block
_exptl_crystal_F_000 406
_exptl_crystal_size_max 0.21
_exptl_crystal_size_mid 0.17
_exptl_crystal_size_min 0.12
_refine_diff_density_max 0.659
_refine_diff_density_min -0.890
_refine_diff_density_rms 0.118
_refine_ls_extinction_method none
_refine_ls_goodness_of_fit_ref 1.085
_refine_ls_hydrogen_treatment constr
_refine_ls_matrix_type full
_refine_ls_number_parameters 193
_refine_ls_number_reflns 3962
_refine_ls_number_restraints 0
_refine_ls_restrained_S_all 1.085
_refine_ls_R_factor_all 0.0437
_refine_ls_R_factor_gt 0.0323
_refine_ls_shift/su_max 0.001
_refine_ls_shift/su_mean 0.000
_refine_ls_structure_factor_coef Fsqd
_refine_ls_weighting_details 'calc w=1/[\s^2^(Fo^2^)+(0.0178P)^2^+1.4905P] where P=(Fo^2^+2Fc^2^)/3'
_refine_ls_weighting_scheme calc
_refine_ls_wR_factor_gt 0.0680
_refine_ls_wR_factor_ref 0.0749
_reflns_number_gt 3400
_reflns_number_total 3962
_reflns_threshold_expression >2sigma(I)
_cod_data_source_file c0dt01527j.txt
_cod_data_source_block 9
_cod_original_cell_volume 680.42(6)
_cod_database_code 7015342

loop_
_symmetry_equiv_pos_as_xyz
'x, y, z'
'-x, -y, -z'

loop_
_atom_site_label
_atom_site_type_symbol
_atom_site_fract_x
_atom_site_fract_y
_atom_site_fract_z
_atom_site_U_iso_or_equiv
_atom_site_adp_type
_atom_site_occupancy
_atom_site_symmetry_multiplicity
_atom_site_calc_flag
_atom_site_refinement_flags
_atom_site_disorder_assembly
_atom_site_disorder_group
As1 As 0.84511(3) 0.09757(3) 0.65516(3) 0.00897(7) Uani 1 1 d . . .
Cu1 Cu 0.47771(4) 0.17127(4) 0.59888(3) 0.01122(8) Uani 1 1 d . . .
O1 O 0.6385(2) 0.0195(2) 0.5750(2) 0.0130(4) Uani 1 1 d . . .
O2 O 0.9681(2) -0.0353(2) 0.6534(2) 0.0130(4) Uani 1 1 d . . .
O3 O 0.9336(3) 0.2244(2) 0.5794(2) 0.0153(4) Uani 1 1 d . . .
H3O H 0.9727 0.1696 0.5071 0.023 Uiso 1 1 d R . .
O4 O 0.4010(3) 0.8000(3) 0.7110(3) 0.0306(6) Uani 1 1 d . . .
O5 O 0.3400(3) 0.3014(2) 0.5485(2) 0.0165(4) Uani 1 1 d . . .
O6 O 0.3235(2) 0.0950(2) 0.7442(2) 0.0153(4) Uani 1 1 d . . .
H6O H 0.2179 0.0609 0.7118 0.023 Uiso 1 1 d R . .
H6P H 0.3597 0.0115 0.7419 0.023 Uiso 1 1 d R . .
N1 N 0.6154(3) 0.3658(3) 0.7552(2) 0.0101(4) Uani 1 1 d . . .
N2 N 0.5979(3) 0.5134(3) 0.7821(2) 0.0119(4) Uani 1 1 d . . .
C1 C 0.8276(3) 0.2367(3) 0.8418(3) 0.0112(5) Uani 1 1 d . . .
C2 C 0.9316(3) 0.2247(3) 0.9521(3) 0.0137(5) Uani 1 1 d . . .
H2 H 0.9982 0.1422 0.9330 0.016 Uiso 1 1 calc R . .
C3 C 0.9371(4) 0.3343(4) 1.0901(3) 0.0170(6) Uani 1 1 d . . .
H3 H 1.0062 0.3261 1.1658 0.020 Uiso 1 1 calc R . .
C4 C 0.8405(4) 0.4559(3) 1.1163(3) 0.0151(5) Uani 1 1 d . . .
H4 H 0.8480 0.5335 1.2098 0.018 Uiso 1 1 calc R . .
C5 C 0.7335(3) 0.4653(3) 1.0078(3) 0.0128(5) Uani 1 1 d . . .
H5 H 0.6653 0.5466 1.0282 0.015 Uiso 1 1 calc R . .
C6 C 0.7255(3) 0.3559(3) 0.8686(3) 0.0101(5) Uani 1 1 d . . .
C7 C 0.4869(3) 0.5596(3) 0.7058(3) 0.0125(5) Uani 1 1 d . . .
C8 C 0.5005(4) 0.7374(3) 0.7610(3) 0.0160(6) Uani 1 1 d . . .
C9 C 0.6391(4) 0.8415(4) 0.8797(4) 0.0262(7) Uani 1 1 d . . .
H9A H 0.6220 0.9536 0.9129 0.039 Uiso 1 1 calc R . .
H9B H 0.7506 0.8347 0.8466 0.039 Uiso 1 1 calc R . .
H9C H 0.6356 0.8045 0.9573 0.039 Uiso 1 1 calc R . .
C10 C 0.3559(4) 0.4518(3) 0.5915(3) 0.0139(5) Uani 1 1 d . . .
C11 C 0.2232(4) 0.5103(4) 0.5204(3) 0.0182(6) Uani 1 1 d . . .
H11A H 0.1524 0.4183 0.4418 0.027 Uiso 1 1 calc R . .
H11B H 0.2801 0.5866 0.4844 0.027 Uiso 1 1 calc R . .
H11C H 0.1506 0.5641 0.5887 0.027 Uiso 1 1 calc R . .

loop_
_atom_site_aniso_label
_atom_site_aniso_U_11
_atom_site_aniso_U_22
_atom_site_aniso_U_33
_atom_site_aniso_U_23
_atom_site_aniso_U_13
_atom_site_aniso_U_12
As1 0.00749(12) 0.00932(12) 0.00902(12) 0.00218(10) -0.00035(9) 0.00305(9)
Cu1 0.00969(16) 0.00946(15) 0.01229(16) 0.00216(12) -0.00123(12) 0.00243(12)
O1 0.0091(8) 0.0115(9) 0.0136(9) -0.0002(7) -0.0028(7) 0.0042(7)
O2 0.0110(9) 0.0136(9) 0.0144(9) 0.0045(8) 0.0013(7) 0.0056(7)
O3 0.0187(10) 0.0138(9) 0.0151(10) 0.0061(8) 0.0057(8) 0.0055(8)
O4 0.0292(13) 0.0153(11) 0.0464(16) 0.0127(11) -0.0060(11) 0.0064(10)
O5 0.0164(10) 0.0137(9) 0.0179(10) 0.0045(8) -0.0014(8) 0.0049(8)
O6 0.0120(9) 0.0145(9) 0.0202(10) 0.0078(8) 0.0011(8) 0.0027(8)
N1 0.0093(10) 0.0107(10) 0.0110(10) 0.0040(8) 0.0026(8) 0.0039(8)
N2 0.0106(10) 0.0129(10) 0.0138(11) 0.0053(9) 0.0050(8) 0.0048(8)
C1 0.0104(12) 0.0119(12) 0.0099(11) 0.0034(10) 0.0009(9) 0.0007(9)
C2 0.0092(12) 0.0170(13) 0.0140(12) 0.0058(11) -0.0012(10) 0.0019(10)
C3 0.0133(13) 0.0232(14) 0.0135(13) 0.0074(11) -0.0019(10) 0.0016(11)
C4 0.0131(12) 0.0164(13) 0.0121(12) 0.0031(10) 0.0017(10) -0.0022(10)
C5 0.0133(12) 0.0125(12) 0.0109(12) 0.0024(10) 0.0038(10) 0.0019(10)
C6 0.0093(11) 0.0098(11) 0.0103(11) 0.0039(9) 0.0015(9) -0.0009(9)
C7 0.0120(12) 0.0115(12) 0.0150(12) 0.0056(10) 0.0040(10) 0.0030(10)
C8 0.0137(13) 0.0132(13) 0.0237(14) 0.0092(11) 0.0043(11) 0.0043(10)
C9 0.0317(18) 0.0111(13) 0.0319(18) 0.0055(13) -0.0011(14) 0.0036(12)
C10 0.0127(12) 0.0159(13) 0.0150(12) 0.0070(10) 0.0046(10) 0.0042(10)
C11 0.0158(13) 0.0219(14) 0.0188(14) 0.0096(12) 0.0012(11) 0.0061(11)

loop_
_atom_type_symbol
_atom_type_description
_atom_type_scat_dispersion_real
_atom_type_scat_dispersion_imag
_atom_type_scat_source
C C 0.0033 0.0016 'International Tables Vol C Tables 4.2.6.8 and 6.1.1.4'
H H 0.0000 0.0000 'International Tables Vol C Tables 4.2.6.8 and 6.1.1.4'
N N 0.0061 0.0033 'International Tables Vol C Tables 4.2.6.8 and 6.1.1.4'
O O 0.0106 0.0060 'International Tables Vol C Tables 4.2.6.8 and 6.1.1.4'
Cu Cu 0.3201 1.2651 'International Tables Vol C Tables 4.2.6.8 and 6.1.1.4'
As As 0.0499 2.0058 'International Tables Vol C Tables 4.2.6.8 and 6.1.1.4'

loop_
_geom_angle_atom_site_label_1
_geom_angle_atom_site_label_2
_geom_angle_atom_site_label_3
_geom_angle
_geom_angle_site_symmetry_1
_geom_angle_site_symmetry_3
_geom_angle_publ_flag
O2 As1 O1 116.00(9) . . ?
O2 As1 O3 110.68(10) . . ?
O1 As1 O3 107.93(10) . . ?
O2 As1 C1 111.96(11) . . ?
O1 As1 C1 104.80(10) . . ?
O3 As1 C1 104.71(11) . . ?
O5 Cu1 O1 157.40(9) . . yes
O5 Cu1 N1 90.56(9) . . yes
O1 Cu1 N1 100.10(8) . . yes
O5 Cu1 O1 89.42(8) . 2_656 ?
O1 Cu1 O1 77.40(8) . 2_656 ?
N1 Cu1 O1 172.37(9) . 2_656 ?
O5 Cu1 O6 101.75(8) . . yes
O1 Cu1 O6 97.41(8) . . yes
N1 Cu1 O6 93.73(8) . . yes
O1 Cu1 O6 93.75(8) 2_656 . ?
As1 O1 Cu1 117.55(10) . . ?
As1 O1 Cu1 135.15(10) . 2_656 ?
Cu1 O1 Cu1 102.60(8) . 2_656 ?
As1 O3 H3O 108.8 . . ?
C10 O5 Cu1 130.73(19) . . ?
Cu1 O6 H6O 113.8 . . ?
Cu1 O6 H6P 102.7 . . ?
H6O O6 H6P 103.6 . . ?
N2 N1 C6 111.0(2) . . ?
N2 N1 Cu1 125.49(18) . . ?
C6 N1 Cu1 122.53(17) . . ?
N1 N2 C7 125.2(2) . . ?
C2 C1 C6 120.9(2) . . ?
C2 C1 As1 117.1(2) . . ?
C6 C1 As1 121.8(2) . . ?
C3 C2 C1 119.7(3) . . ?
C3 C2 H2 120.1 . . ?
C1 C2 H2 120.1 . . ?
C2 C3 C4 119.4(3) . . ?
C2 C3 H3 120.3 . . ?
C4 C3 H3 120.3 . . ?
C5 C4 C3 121.0(3) . . ?
C5 C4 H4 119.5 . . ?
C3 C4 H4 119.5 . . ?
C4 C5 C6 120.4(3) . . ?
C4 C5 H5 119.8 . . ?
C6 C5 H5 119.8 . . ?
C5 C6 C1 118.5(2) . . ?
C5 C6 N1 120.7(2) . . ?
C1 C6 N1 120.8(2) . . ?
N2 C7 C10 125.2(2) . . ?
N2 C7 C8 112.5(2) . . ?
C10 C7 C8 122.0(3) . . ?
O4 C8 C7 121.4(3) . . ?
O4 C8 C9 119.6(3) . . ?
C7 C8 C9 119.1(3) . . ?
C8 C9 H9A 109.5 . . ?
C8 C9 H9B 109.5 . . ?
H9A C9 H9B 109.5 . . ?
C8 C9 H9C 109.5 . . ?
H9A C9 H9C 109.5 . . ?
H9B C9 H9C 109.5 . . ?
O5 C10 C7 122.1(3) . . ?
O5 C10 C11 114.9(3) . . ?
C7 C10 C11 122.9(3) . . ?
C10 C11 H11A 109.5 . . ?
C10 C11 H11B 109.5 . . ?
H11A C11 H11B 109.5 . . ?
C10 C11 H11C 109.5 . . ?
H11A C11 H11C 109.5 . . ?
H11B C11 H11C 109.5 . . ?

loop_
_geom_bond_atom_site_label_1
_geom_bond_atom_site_label_2
_geom_bond_distance
_geom_bond_site_symmetry_2
_geom_bond_publ_flag
As1 O2 1.6558(19) . ?
As1 O1 1.7056(19) . ?
As1 O3 1.728(2) . ?
As1 C1 1.898(3) . ?
Cu1 O5 1.900(2) . yes
Cu1 O1 1.9760(19) . yes
Cu1 N1 1.991(2) . yes
Cu1 O1 2.0082(19) 2_656 ?
Cu1 O6 2.257(2) . yes
O1 Cu1 2.0082(19) 2_656 ?
O3 H3O 0.8398 . ?
O4 C8 1.225(4) . ?
O5 C10 1.255(3) . ?
O6 H6O 0.8489 . ?
O6 H6P 0.8422 . ?
N1 N2 1.295(3) . ?
N1 C6 1.442(3) . ?
N2 C7 1.349(4) . ?
C1 C2 1.400(4) . ?
C1 C6 1.406(4) . ?
C2 C3 1.392(4) . ?
C2 H2 0.9500 . ?
C3 C4 1.393(4) . ?
C3 H3 0.9500 . ?
C4 C5 1.388(4) . ?
C4 H4 0.9500 . ?
C5 C6 1.398(3) . ?
C5 H5 0.9500 . ?
C7 C10 1.444(4) . ?
C7 C8 1.484(4) . ?
C8 C9 1.494(4) . ?
C9 H9A 0.9800 . ?
C9 H9B 0.9800 . ?
C9 H9C 0.9800 . ?
C10 C11 1.505(4) . ?
C11 H11A 0.9800 . ?
C11 H11B 0.9800 . ?
C11 H11C 0.9800 . ?

loop_
_geom_hbond_atom_site_label_D
_geom_hbond_atom_site_label_H
_geom_hbond_atom_site_label_A
_geom_hbond_distance_DH
_geom_hbond_distance_HA
_geom_hbond_distance_DA
_geom_hbond_angle_DHA
_geom_hbond_site_symmetry_A
_geom_hbond_publ_flag
O3 H3O O2 0.84 1.80 2.635(3) 173.0 2_756 yes
O6 H6O O2 0.85 2.00 2.847(3) 172.2 1_455 yes
O6 H6P O4 0.84 1.91 2.741(3) 168.6 1_545 yes
